data_1573816
loop_
_publ_author_name
'Mitomo, Taiga'
'Wada, Yoshimasa'
'Suda, Tetsuro'
'Tamura, Atsushi'
'Yagi, Shunsuke'
'Kikkawa, Soichi'
'Yamazoe, Seiji'
'Sunada, Yusuke'

_publ_section_title
;
 A Coordination Polymer with a Silylene-Supported Pd6 Core as an Efficient
 Heterogeneous Hydrogenation Catalyst
;
_journal_name_full 'Chemical Science'
_journal_paper_doi 10.1039/D4SC05663A
_journal_year 2025
_chemical_formula_moiety 'C109 H108 Cl2 N8 Pd6 Si2'
_chemical_formula_sum 'C109 H108 Cl2 N8 Pd6 Si2'
_chemical_formula_weight 2295.58
_space_group_crystal_system triclinic
_space_group_IT_number 2
_space_group_name_Hall '-P 1'
_space_group_name_H-M_alt 'P -1'
_atom_sites_solution_hydrogens geom
_atom_sites_solution_primary direct
_atom_sites_solution_secondary difmap
_audit_update_record
;
2024-11-30 deposited with the CCDC.	2025-01-16 downloaded from the CCDC.
;
_cell_angle_alpha 83.984(5)
_cell_angle_beta 80.702(4)
_cell_angle_gamma 73.139(5)
_cell_formula_units_Z 2
_cell_length_a 16.1964(8)
_cell_length_b 18.6192(11)
_cell_length_c 18.8234(11)
_cell_measurement_reflns_used 8370
_cell_measurement_temperature 123
_cell_measurement_theta_max 31.28
_cell_measurement_theta_min 1.99
_cell_volume 5351.0(5)
_computing_cell_refinement 'CrysAlisPro 1.171.41.93a (Rigaku OD, 2020)'
_computing_data_collection 'CrysAlisPro 1.171.41.93a (Rigaku OD, 2020)'
_computing_data_reduction 'CrysAlisPro 1.171.41.93a (Rigaku OD, 2020)'
_computing_molecular_graphics 'CrystalStructure 4.3'
_computing_publication_material 'CrystalStructure 4.3 (Rigaku, 2019)'
_computing_structure_refinement 'SHELXL Version 2017/1 (Sheldrick, 2008)'
_computing_structure_solution 'Il Milione (Burla, et al., 2007)'
_diffrn_ambient_temperature 123
_diffrn_detector_area_resol_mean 10.000
_diffrn_measured_fraction_theta_full 0.985
_diffrn_measured_fraction_theta_max 0.839
_diffrn_measurement_device_type 'Rigaku R-AXIS IV'
_diffrn_measurement_method \w
_diffrn_radiation_type 'Mo K\a'
_diffrn_radiation_wavelength 0.71073
_diffrn_reflns_av_R_equivalents 0.1439
_diffrn_reflns_av_unetI/netI 0.3739
_diffrn_reflns_Laue_measured_fraction_full 0.985
_diffrn_reflns_Laue_measured_fraction_max 0.839
_diffrn_reflns_limit_h_max 20
_diffrn_reflns_limit_h_min -22
_diffrn_reflns_limit_k_max 25
_diffrn_reflns_limit_k_min -26
_diffrn_reflns_limit_l_max 19
_diffrn_reflns_limit_l_min -27
_diffrn_reflns_number 51779
_diffrn_reflns_point_group_measured_fraction_full 0.985
_diffrn_reflns_point_group_measured_fraction_max 0.839
_diffrn_reflns_theta_full 25.242
_diffrn_reflns_theta_max 31.136
_diffrn_reflns_theta_min 1.537
_diffrn_standards_number 0
_exptl_absorpt_coefficient_mu 1.108
_exptl_absorpt_correction_T_max 0.967
_exptl_absorpt_correction_T_min 0.469
_exptl_absorpt_correction_type multi-scan
_exptl_absorpt_process_details
;
CrysAlisPro 1.171.41.93a (Rigaku Oxford Diffraction, 2020)
Empirical absorption correction using spherical harmonics,
implemented in SCALE3 ABSPACK scaling algorithm.
;
_exptl_crystal_colour orange
_exptl_crystal_density_diffrn 1.425
_exptl_crystal_density_method 'not measured'
_exptl_crystal_description platelet
_exptl_crystal_F_000 2312.00
_exptl_crystal_size_max 0.150
_exptl_crystal_size_mid 0.100
_exptl_crystal_size_min 0.030
_refine_diff_density_max 1.25
_refine_diff_density_min -0.86
_refine_ls_extinction_method none
_refine_ls_goodness_of_fit_ref 0.942
_refine_ls_hydrogen_treatment constr
_refine_ls_number_parameters 1163
_refine_ls_number_reflns 28959
_refine_ls_number_restraints 0
_refine_ls_R_factor_all 0.2740
_refine_ls_R_factor_gt 0.0869
_refine_ls_shift/su_max 0.002
_refine_ls_structure_factor_coef Fsqd
_refine_ls_weighting_details 'w = 1/[\s^2^(Fo^2^)+(0.0388P)^2^] where P=(Fo^2^+2Fc^2^)/3'
_refine_ls_weighting_scheme calc
_refine_ls_wR_factor_gt 0.1433
_refine_ls_wR_factor_ref 0.2086
_reflns_Friedel_coverage 0.000
_reflns_number_gt 10018
_reflns_number_total 28959
_reflns_threshold_expression F^2^>2.0\s(F^2^)
_cod_data_source_file d4sc05663a2.cif
_cod_data_source_block Pd6Si2Cl2(CNMes)8
_cod_database_code 1573816

loop_
_space_group_symop_id
_space_group_symop_operation_xyz
1 +X,+Y,+Z
2 -X,-Y,-Z

loop_
_atom_site_label
_atom_site_type_symbol
_atom_site_fract_x
_atom_site_fract_y
_atom_site_fract_z
_atom_site_U_iso_or_equiv
_atom_site_adp_type
_atom_site_occupancy
_atom_site_site_symmetry_order
_atom_site_calc_flag
_atom_site_refinement_flags_posn
_atom_site_refinement_flags_adp
_atom_site_refinement_flags_occupancy
_atom_site_disorder_assembly
_atom_site_disorder_group
Pd1 Pd 0.18327(5) 0.31364(5) 0.71547(4) 0.0202(2) Uani 1 1 d . . . . .
Pd2 Pd 0.24076(5) 0.17007(5) 0.78140(4) 0.0195(2) Uani 1 1 d . . . . .
Pd3 Pd 0.34440(5) 0.22766(5) 0.66317(4) 0.0217(2) Uani 1 1 d . . . . .
Pd4 Pd 0.19751(5) 0.18078(5) 0.64531(4) 0.0219(2) Uani 1 1 d . . . . .
Pd5 Pd 0.23164(5) 0.28903(5) 0.85812(4) 0.0211(2) Uani 1 1 d . . . . .
Pd6 Pd 0.07179(5) 0.27131(5) 0.82631(4) 0.0217(2) Uani 1 1 d . . . . .
Cl1 Cl 0.33428(18) 0.16244(19) 0.55402(15) 0.0370(8) Uani 1 1 d . . . . .
Cl2 Cl 0.08866(18) 0.31848(18) 0.94334(15) 0.0342(8) Uani 1 1 d . . . . .
Si1 Si 0.07253(19) 0.21247(18) 0.72515(16) 0.0221(7) Uani 1 1 d . . . . .
Si2 Si 0.35130(18) 0.27226(17) 0.77054(16) 0.0199(7) Uani 1 1 d . . . . .
N1 N 0.0374(6) 0.4525(5) 0.7752(5) 0.028(2) Uani 1 1 d . . . . .
N2 N 0.2512(6) 0.3752(6) 0.5636(5) 0.036(3) Uani 1 1 d . . . . .
N3 N 0.2547(6) 0.1300(5) 0.9446(5) 0.031(2) Uani 1 1 d . . . . .
N4 N 0.3175(6) 0.0163(6) 0.7114(5) 0.030(2) Uani 1 1 d . . . . .
N5 N 0.5423(6) 0.1524(5) 0.6301(4) 0.027(2) Uani 1 1 d . . . . .
N6 N 0.1078(6) 0.1887(6) 0.5129(5) 0.031(3) Uani 1 1 d . . . . .
N7 N 0.2688(7) 0.4144(6) 0.9307(5) 0.037(3) Uani 1 1 d . . . . .
N8 N -0.0789(6) 0.2161(5) 0.9148(4) 0.026(2) Uani 1 1 d . . . . .
C1 C 0.0852(7) 0.3965(7) 0.7558(6) 0.028(3) Uani 1 1 d . . . . .
C2 C 0.2364(7) 0.3488(7) 0.6221(6) 0.030(3) Uani 1 1 d . . . . .
C3 C 0.2521(6) 0.1507(6) 0.8835(6) 0.025(3) Uani 1 1 d . . . . .
C4 C 0.2828(7) 0.0743(7) 0.7337(6) 0.026(3) Uani 1 1 d . . . . .
C5 C 0.4710(7) 0.1871(6) 0.6452(6) 0.026(3) Uani 1 1 d . . . . .
C6 C 0.1359(7) 0.1833(6) 0.5651(6) 0.027(3) Uani 1 1 d . . . . .
C7 C 0.2640(8) 0.3646(8) 0.9024(7) 0.039(3) Uani 1 1 d . . . . .
C8 C -0.0266(7) 0.2373(6) 0.8774(6) 0.025(3) Uani 1 1 d . . . . .
C9 C -0.0226(8) 0.5151(7) 0.8042(6) 0.033(3) Uani 1 1 d . . . . .
C10 C 0.0065(8) 0.5700(8) 0.8290(6) 0.038(3) Uani 1 1 d . . . . .
C11 C -0.0547(8) 0.6317(6) 0.8598(6) 0.036(3) Uani 1 1 d . . . . .
H11 H -0.035818 0.667602 0.878344 0.043 Uiso 1 1 calc R U . . .
C12 C -0.1426(8) 0.6408(7) 0.8635(6) 0.035(3) Uani 1 1 d . . . . .
C13 C -0.1691(8) 0.5843(8) 0.8370(6) 0.041(4) Uani 1 1 d . . . . .
H13 H -0.228368 0.590030 0.838943 0.050 Uiso 1 1 calc R U . . .
C14 C -0.1101(8) 0.5199(7) 0.8077(6) 0.038(3) Uani 1 1 d . . . . .
C15 C 0.1018(8) 0.5626(7) 0.8240(7) 0.046(4) Uani 1 1 d . . . . .
H15A H 0.110612 0.594704 0.857157 0.055 Uiso 1 1 calc R U . . .
H15B H 0.123733 0.577055 0.775810 0.055 Uiso 1 1 calc R U . . .
H15C H 0.132282 0.511391 0.835946 0.055 Uiso 1 1 calc R U . . .
C16 C -0.2091(7) 0.7071(7) 0.8976(7) 0.048(4) Uani 1 1 d . . . . .
H16A H -0.266572 0.703870 0.894935 0.058 Uiso 1 1 calc R U . . .
H16B H -0.201350 0.752784 0.872407 0.058 Uiso 1 1 calc R U . . .
H16C H -0.201673 0.706990 0.947198 0.058 Uiso 1 1 calc R U . . .
C17 C -0.1381(8) 0.4586(7) 0.7822(6) 0.042(3) Uani 1 1 d . . . . .
H17A H -0.102959 0.410752 0.798811 0.050 Uiso 1 1 calc R U . . .
H17B H -0.131276 0.462010 0.730425 0.050 Uiso 1 1 calc R U . . .
H17C H -0.198163 0.463684 0.800866 0.050 Uiso 1 1 calc R U . . .
C18 C 0.2753(7) 0.3982(7) 0.4932(6) 0.029(3) Uani 1 1 d . . . . .
C19 C 0.2254(8) 0.3972(7) 0.4407(7) 0.036(3) Uani 1 1 d . . . . .
C20 C 0.2544(8) 0.4157(7) 0.3711(7) 0.039(3) Uani 1 1 d . . . . .
H20 H 0.221131 0.415123 0.335354 0.047 Uiso 1 1 calc R U . . .
C21 C 0.3313(8) 0.4354(6) 0.3516(6) 0.031(3) Uani 1 1 d . . . . .
C22 C 0.3785(8) 0.4364(7) 0.4042(6) 0.034(3) Uani 1 1 d . . . . .
H22 H 0.429932 0.450388 0.392052 0.041 Uiso 1 1 calc R U . . .
C23 C 0.3524(8) 0.4172(7) 0.4764(6) 0.031(3) Uani 1 1 d . . . . .
C24 C 0.1416(8) 0.3762(8) 0.4613(7) 0.054(4) Uani 1 1 d . . . . .
H24A H 0.119548 0.370459 0.418456 0.065 Uiso 1 1 calc R U . . .
H24B H 0.099824 0.414962 0.488328 0.065 Uiso 1 1 calc R U . . .
H24C H 0.151921 0.329632 0.490174 0.065 Uiso 1 1 calc R U . . .
C25 C 0.3633(7) 0.4559(7) 0.2743(6) 0.039(3) Uani 1 1 d . . . . .
H25A H 0.425809 0.443089 0.267293 0.046 Uiso 1 1 calc R U . . .
H25B H 0.340075 0.508866 0.263952 0.046 Uiso 1 1 calc R U . . .
H25C H 0.344482 0.428599 0.242471 0.046 Uiso 1 1 calc R U . . .
C26 C 0.4074(7) 0.4153(8) 0.5356(6) 0.047(4) Uani 1 1 d . . . . .
H26A H 0.458036 0.431124 0.515224 0.056 Uiso 1 1 calc R U . . .
H26B H 0.425162 0.364960 0.556813 0.056 Uiso 1 1 calc R U . . .
H26C H 0.373665 0.448449 0.571983 0.056 Uiso 1 1 calc R U . . .
C27 C 0.2536(8) 0.1089(6) 1.0201(6) 0.030(3) Uani 1 1 d . . . . .
C28 C 0.3183(7) 0.1162(6) 1.0554(6) 0.029(3) Uani 1 1 d . . . . .
C29 C 0.3139(7) 0.0965(6) 1.1274(6) 0.029(3) Uani 1 1 d . . . . .
H29 H 0.356146 0.102252 1.152738 0.035 Uiso 1 1 calc R U . . .
C30 C 0.2479(8) 0.0682(7) 1.1633(6) 0.033(3) Uani 1 1 d . . . . .
C31 C 0.1820(8) 0.0632(7) 1.1250(7) 0.041(3) Uani 1 1 d . . . . .
H31 H 0.136678 0.045080 1.149459 0.049 Uiso 1 1 calc R U . . .
C32 C 0.1824(8) 0.0838(7) 1.0539(6) 0.033(3) Uani 1 1 d . . . . .
C33 C 0.3897(7) 0.1472(7) 1.0147(6) 0.040(3) Uani 1 1 d . . . . .
H33A H 0.421262 0.114815 0.977003 0.049 Uiso 1 1 calc R U . . .
H33B H 0.428624 0.149924 1.047066 0.049 Uiso 1 1 calc R U . . .
H33C H 0.364649 0.196572 0.993968 0.049 Uiso 1 1 calc R U . . .
C34 C 0.2476(8) 0.0409(7) 1.2418(6) 0.047(4) Uani 1 1 d . . . . .
H34A H 0.260090 0.077129 1.268064 0.057 Uiso 1 1 calc R U . . .
H34B H 0.291070 -0.006360 1.245927 0.057 Uiso 1 1 calc R U . . .
H34C H 0.191315 0.034736 1.261255 0.057 Uiso 1 1 calc R U . . .
C35 C 0.1126(7) 0.0800(7) 1.0125(6) 0.039(3) Uani 1 1 d . . . . .
H35A H 0.064820 0.069960 1.045319 0.047 Uiso 1 1 calc R U . . .
H35B H 0.135510 0.040414 0.979739 0.047 Uiso 1 1 calc R U . . .
H35C H 0.092755 0.127022 0.985706 0.047 Uiso 1 1 calc R U . . .
C36 C 0.3596(8) -0.0497(6) 0.6776(6) 0.029(3) Uani 1 1 d . . . . .
C37 C 0.3132(8) -0.0854(7) 0.6425(6) 0.037(3) Uani 1 1 d . . . . .
C38 C 0.3581(9) -0.1494(7) 0.6073(6) 0.041(4) Uani 1 1 d . . . . .
H38 H 0.327417 -0.174132 0.585514 0.050 Uiso 1 1 calc R U . . .
C39 C 0.4469(9) -0.1778(7) 0.6034(7) 0.046(4) Uani 1 1 d . . . . .
C40 C 0.4908(8) -0.1426(7) 0.6391(6) 0.041(3) Uani 1 1 d . . . . .
H40 H 0.550801 -0.161814 0.637223 0.049 Uiso 1 1 calc R U . . .
C41 C 0.4484(8) -0.0792(6) 0.6778(6) 0.027(3) Uani 1 1 d . . . . .
C42 C 0.2172(7) -0.0518(7) 0.6470(6) 0.044(4) Uani 1 1 d . . . . .
H42A H 0.190360 -0.058133 0.695695 0.052 Uiso 1 1 calc R U . . .
H42B H 0.194474 -0.076555 0.615604 0.052 Uiso 1 1 calc R U . . .
H42C H 0.204905 0.000768 0.632539 0.052 Uiso 1 1 calc R U . . .
C43 C 0.4966(9) -0.2464(7) 0.5651(7) 0.062(4) Uani 1 1 d . . . . .
H43A H 0.487408 -0.238944 0.515422 0.074 Uiso 1 1 calc R U . . .
H43B H 0.476984 -0.288484 0.587144 0.074 Uiso 1 1 calc R U . . .
H43C H 0.557529 -0.256002 0.567984 0.074 Uiso 1 1 calc R U . . .
C44 C 0.4989(8) -0.0421(8) 0.7163(7) 0.054(4) Uani 1 1 d . . . . .
H44A H 0.497754 0.006633 0.693121 0.065 Uiso 1 1 calc R U . . .
H44B H 0.558172 -0.072584 0.714303 0.065 Uiso 1 1 calc R U . . .
H44C H 0.472904 -0.036685 0.765677 0.065 Uiso 1 1 calc R U . . .
C45 C 0.6300(7) 0.1098(6) 0.6075(6) 0.021(3) Uani 1 1 d . . . . .
C46 C 0.6434(7) 0.0531(7) 0.5619(6) 0.027(3) Uani 1 1 d . . . . .
C47 C 0.7305(7) 0.0154(7) 0.5402(6) 0.040(3) Uani 1 1 d . . . . .
H47 H 0.743035 -0.023647 0.509676 0.047 Uiso 1 1 calc R U . . .
C48 C 0.7988(7) 0.0338(7) 0.5623(6) 0.029(3) Uani 1 1 d . . . . .
C49 C 0.7796(7) 0.0903(7) 0.6105(6) 0.030(3) Uani 1 1 d . . . . .
H49 H 0.825222 0.101960 0.626584 0.035 Uiso 1 1 calc R U . . .
C50 C 0.6955(6) 0.1294(6) 0.6349(5) 0.017(2) Uani 1 1 d . . . . .
C51 C 0.5706(7) 0.0318(7) 0.5365(6) 0.040(3) Uani 1 1 d . . . . .
H51A H 0.557770 0.059181 0.491589 0.048 Uiso 1 1 calc R U . . .
H51B H 0.519604 0.043848 0.571876 0.048 Uiso 1 1 calc R U . . .
H51C H 0.587906 -0.021164 0.529792 0.048 Uiso 1 1 calc R U . . .
C52 C 0.8922(7) -0.0068(7) 0.5346(7) 0.055(4) Uani 1 1 d . . . . .
H52A H 0.916054 -0.044156 0.570528 0.066 Uiso 1 1 calc R U . . .
H52B H 0.925948 0.028668 0.524204 0.066 Uiso 1 1 calc R U . . .
H52C H 0.893656 -0.030650 0.491380 0.066 Uiso 1 1 calc R U . . .
C53 C 0.6748(7) 0.1897(7) 0.6870(6) 0.035(3) Uani 1 1 d . . . . .
H53A H 0.650879 0.237654 0.662992 0.043 Uiso 1 1 calc R U . . .
H53B H 0.727073 0.189986 0.704669 0.043 Uiso 1 1 calc R U . . .
H53C H 0.633174 0.180254 0.726624 0.043 Uiso 1 1 calc R U . . .
C54 C 0.0754(7) 0.1979(6) 0.4462(6) 0.029(3) Uani 1 1 d . . . . .
C55 C -0.0121(7) 0.2005(7) 0.4463(6) 0.030(3) Uani 1 1 d . . . . .
C56 C -0.0433(7) 0.2075(6) 0.3796(6) 0.032(3) Uani 1 1 d . . . . .
H56 H -0.100513 0.207473 0.378524 0.038 Uiso 1 1 calc R U . . .
C57 C 0.0095(8) 0.2144(7) 0.3166(6) 0.030(3) Uani 1 1 d . . . . .
C58 C 0.0949(8) 0.2124(7) 0.3185(6) 0.037(3) Uani 1 1 d . . . . .
H58 H 0.129663 0.217483 0.274870 0.045 Uiso 1 1 calc R U . . .
C59 C 0.1323(8) 0.2033(7) 0.3819(6) 0.032(3) Uani 1 1 d . . . . .
C60 C -0.0697(7) 0.1928(6) 0.5165(6) 0.035(3) Uani 1 1 d . . . . .
H60A H -0.071131 0.231514 0.546960 0.042 Uiso 1 1 calc R U . . .
H60B H -0.047088 0.144447 0.540115 0.042 Uiso 1 1 calc R U . . .
H60C H -0.127624 0.197695 0.506938 0.042 Uiso 1 1 calc R U . . .
C61 C -0.0242(9) 0.2243(7) 0.2468(6) 0.053(4) Uani 1 1 d . . . . .
H61A H 0.020686 0.198309 0.211019 0.064 Uiso 1 1 calc R U . . .
H61B H -0.041895 0.276886 0.232153 0.064 Uiso 1 1 calc R U . . .
H61C H -0.073247 0.204223 0.251723 0.064 Uiso 1 1 calc R U . . .
C62 C 0.2253(7) 0.1984(8) 0.3829(6) 0.050(4) Uani 1 1 d . . . . .
H62A H 0.248475 0.219082 0.337859 0.060 Uiso 1 1 calc R U . . .
H62B H 0.257653 0.146677 0.390037 0.060 Uiso 1 1 calc R U . . .
H62C H 0.229995 0.226182 0.421558 0.060 Uiso 1 1 calc R U . . .
C63 C 0.2732(8) 0.4786(8) 0.9647(7) 0.040(3) Uani 1 1 d . . . . .
C64 C 0.3543(9) 0.4892(9) 0.9596(8) 0.064(5) Uani 1 1 d . . . . .
C65 C 0.3598(10) 0.5489(9) 0.9992(10) 0.093(7) Uani 1 1 d . . . . .
H65 H 0.413686 0.557699 0.998154 0.111 Uiso 1 1 calc R U . . .
C66 C 0.2882(11) 0.5933(10) 1.0386(9) 0.074(5) Uani 1 1 d . . . . .
C67 C 0.2085(8) 0.5801(7) 1.0381(7) 0.046(4) Uani 1 1 d . . . . .
H67 H 0.159609 0.610467 1.064525 0.055 Uiso 1 1 calc R U . . .
C68 C 0.1973(7) 0.5237(7) 1.0001(7) 0.036(3) Uani 1 1 d . . . . .
C69 C 0.4355(9) 0.4396(9) 0.9151(9) 0.085(6) Uani 1 1 d . . . . .
H69A H 0.420632 0.431065 0.869901 0.102 Uiso 1 1 calc R U . . .
H69B H 0.455539 0.392240 0.941385 0.102 Uiso 1 1 calc R U . . .
H69C H 0.480708 0.464486 0.906247 0.102 Uiso 1 1 calc R U . . .
C70 C 0.2962(10) 0.6548(8) 1.0805(9) 0.095(6) Uani 1 1 d . . . . .
H70A H 0.248867 0.665517 1.119319 0.114 Uiso 1 1 calc R U . . .
H70B H 0.294367 0.699172 1.049210 0.114 Uiso 1 1 calc R U . . .
H70C H 0.350454 0.638839 1.099808 0.114 Uiso 1 1 calc R U . . .
C71 C 0.1113(7) 0.5115(7) 1.0029(6) 0.042(3) Uani 1 1 d . . . . .
H71A H 0.117597 0.465114 0.981796 0.051 Uiso 1 1 calc R U . . .
H71B H 0.075192 0.552288 0.976554 0.051 Uiso 1 1 calc R U . . .
H71C H 0.084747 0.509102 1.052211 0.051 Uiso 1 1 calc R U . . .
C72 C -0.1338(7) 0.1854(6) 0.9647(6) 0.022(3) Uani 1 1 d . . . . .
C73 C -0.1377(7) 0.1949(7) 1.0368(6) 0.029(3) Uani 1 1 d . . . . .
C74 C -0.1928(8) 0.1620(7) 1.0863(6) 0.038(3) Uani 1 1 d . . . . .
H74 H -0.196636 0.169113 1.135072 0.046 Uiso 1 1 calc R U . . .
C75 C -0.2405(7) 0.1205(7) 1.0670(6) 0.029(3) Uani 1 1 d . . . . .
C76 C -0.2355(7) 0.1115(6) 0.9930(6) 0.032(3) Uani 1 1 d . . . . .
H76 H -0.269234 0.084620 0.978186 0.038 Uiso 1 1 calc R U . . .
C77 C -0.1817(7) 0.1416(6) 0.9421(6) 0.028(3) Uani 1 1 d . . . . .
C78 C -0.0869(8) 0.2421(7) 1.0612(6) 0.040(3) Uani 1 1 d . . . . .
H78A H -0.114253 0.294344 1.050417 0.047 Uiso 1 1 calc R U . . .
H78B H -0.028400 0.228760 1.036503 0.047 Uiso 1 1 calc R U . . .
H78C H -0.085803 0.233143 1.112283 0.047 Uiso 1 1 calc R U . . .
C79 C -0.2971(9) 0.0828(8) 1.1203(6) 0.058(4) Uani 1 1 d . . . . .
H79A H -0.354480 0.095657 1.106724 0.069 Uiso 1 1 calc R U . . .
H79B H -0.300476 0.099326 1.167597 0.069 Uiso 1 1 calc R U . . .
H79C H -0.272385 0.029228 1.120683 0.069 Uiso 1 1 calc R U . . .
C80 C -0.1798(7) 0.1349(6) 0.8635(5) 0.029(3) Uani 1 1 d . . . . .
H80A H -0.202448 0.183824 0.840839 0.035 Uiso 1 1 calc R U . . .
H80B H -0.214804 0.102985 0.857093 0.035 Uiso 1 1 calc R U . . .
H80C H -0.120861 0.113586 0.841962 0.035 Uiso 1 1 calc R U . . .
C81 C -0.0213(7) 0.2766(6) 0.6815(5) 0.021(2) Uani 1 1 d . . . . .
C82 C -0.0118(7) 0.3322(6) 0.6282(6) 0.026(3) Uani 1 1 d . . . . .
H82 H 0.043899 0.336131 0.610527 0.031 Uiso 1 1 calc R U . . .
C83 C -0.0822(7) 0.3820(6) 0.6004(6) 0.028(3) Uani 1 1 d . . . . .
H83 H -0.073722 0.418999 0.565047 0.033 Uiso 1 1 calc R U . . .
C84 C -0.1654(7) 0.3765(7) 0.6257(6) 0.036(3) Uani 1 1 d . . . . .
H84 H -0.212983 0.409451 0.606804 0.043 Uiso 1 1 calc R U . . .
C85 C -0.1779(7) 0.3226(7) 0.6782(6) 0.030(3) Uani 1 1 d . . . . .
H85 H -0.233827 0.319213 0.695506 0.036 Uiso 1 1 calc R U . . .
C86 C -0.1075(7) 0.2736(7) 0.7053(6) 0.030(3) Uani 1 1 d . . . . .
H86 H -0.116865 0.236990 0.740731 0.035 Uiso 1 1 calc R U . . .
C87 C 0.0459(7) 0.1193(6) 0.7503(6) 0.027(3) Uani 1 1 d . . . . .
C88 C 0.0084(7) 0.0875(7) 0.7048(6) 0.028(3) Uani 1 1 d . . . . .
H88 H -0.007061 0.113537 0.661823 0.034 Uiso 1 1 calc R U . . .
C89 C -0.0062(8) 0.0175(7) 0.7223(7) 0.044(4) Uani 1 1 d . . . . .
H89 H -0.034173 -0.001912 0.692771 0.053 Uiso 1 1 calc R U . . .
C90 C 0.0215(7) -0.0234(7) 0.7846(7) 0.039(3) Uani 1 1 d . . . . .
H90 H 0.014657 -0.071490 0.794875 0.046 Uiso 1 1 calc R U . . .
C91 C 0.0582(7) 0.0055(7) 0.8309(7) 0.036(3) Uani 1 1 d . . . . .
H91 H 0.074566 -0.021615 0.873161 0.043 Uiso 1 1 calc R U . . .
C92 C 0.0710(7) 0.0771(6) 0.8134(6) 0.028(3) Uani 1 1 d . . . . .
H92 H 0.096741 0.097048 0.844386 0.033 Uiso 1 1 calc R U . . .
C93 C 0.3812(7) 0.3635(6) 0.7455(5) 0.027(3) Uani 1 1 d . . . . .
C94 C 0.4674(7) 0.3648(6) 0.7203(6) 0.031(3) Uani 1 1 d . . . . .
H94 H 0.511102 0.319527 0.717227 0.037 Uiso 1 1 calc R U . . .
C95 C 0.4896(7) 0.4316(6) 0.6997(6) 0.026(3) Uani 1 1 d . . . . .
H95 H 0.546942 0.430044 0.681415 0.032 Uiso 1 1 calc R U . . .
C96 C 0.4278(8) 0.4996(7) 0.7062(6) 0.039(3) Uani 1 1 d . . . . .
H96 H 0.443123 0.544310 0.695608 0.047 Uiso 1 1 calc R U . . .
C97 C 0.3413(8) 0.5001(6) 0.7290(6) 0.036(3) Uani 1 1 d . . . . .
H97 H 0.297776 0.545485 0.731141 0.043 Uiso 1 1 calc R U . . .
C98 C 0.3199(7) 0.4327(7) 0.7485(6) 0.028(3) Uani 1 1 d . . . . .
H98 H 0.261925 0.434411 0.764150 0.034 Uiso 1 1 calc R U . . .
C99 C 0.4442(6) 0.2084(6) 0.8144(5) 0.020(3) Uani 1 1 d . . . . .
C100 C 0.4668(7) 0.1303(6) 0.8106(6) 0.026(3) Uani 1 1 d . . . . .
H100 H 0.434971 0.110114 0.785330 0.031 Uiso 1 1 calc R U . . .
C101 C 0.5345(7) 0.0819(7) 0.8429(6) 0.028(3) Uani 1 1 d . . . . .
H101 H 0.546519 0.030398 0.838706 0.033 Uiso 1 1 calc R U . . .
C102 C 0.5855(7) 0.1083(7) 0.8818(6) 0.030(3) Uani 1 1 d . . . . .
H102 H 0.631182 0.075650 0.903227 0.036 Uiso 1 1 calc R U . . .
C103 C 0.5641(7) 0.1868(6) 0.8868(6) 0.026(3) Uani 1 1 d . . . . .
H103 H 0.596254 0.206635 0.912179 0.031 Uiso 1 1 calc R U . . .
C104 C 0.4945(7) 0.2357(6) 0.8539(6) 0.026(3) Uani 1 1 d . . . . .
H104 H 0.481478 0.287154 0.858391 0.031 Uiso 1 1 calc R U . . .
C105 C -0.0794(11) 0.4235(9) 0.3853(9) 0.005(4) Uiso 0.5 1 d . . P . .
C106 C -0.2109(11) 0.3864(10) 0.4470(9) 0.008(4) Uiso 0.5 1 d . . P . .
C107 C -0.2899(13) 0.3670(12) 0.4532(10) 0.021(5) Uiso 0.5 1 d . . P . .
C108 C -0.3288(13) 0.3358(12) 0.5177(11) 0.023(5) Uiso 0.5 1 d . . P . .
C109 C -0.1627(14) 0.4142(13) 0.3851(11) 0.029(6) Uiso 0.5 1 d . . P . .
C110 C 0.456(2) 0.2668(19) 0.1650(16) 0.077(10) Uiso 0.5 1 d . . P . .
C111 C 0.5250(17) 0.3007(15) 0.1486(13) 0.048(7) Uiso 0.5 1 d . . P . .
C112 C 0.5798(13) 0.2867(12) 0.2067(11) 0.023(5) Uiso 0.5 1 d . . P . .
C113 C 0.6547(13) 0.3185(12) 0.1926(11) 0.023(5) Uiso 0.5 1 d . . P . .
C114 C 0.7116(13) 0.2933(11) 0.2482(10) 0.019(5) Uiso 0.5 1 d . . P . .

loop_
_atom_site_aniso_label
_atom_site_aniso_U_11
_atom_site_aniso_U_22
_atom_site_aniso_U_33
_atom_site_aniso_U_23
_atom_site_aniso_U_13
_atom_site_aniso_U_12
Pd1 0.0136(4) 0.0197(5) 0.0257(5) -0.0034(4) -0.0026(4) -0.0012(4)
Pd2 0.0144(4) 0.0198(5) 0.0230(5) -0.0041(4) -0.0037(4) -0.0009(4)
Pd3 0.0115(4) 0.0273(5) 0.0254(5) -0.0064(4) -0.0021(4) -0.0025(4)
Pd4 0.0145(4) 0.0274(5) 0.0237(5) -0.0073(4) -0.0033(4) -0.0030(4)
Pd5 0.0148(4) 0.0246(5) 0.0243(5) -0.0069(4) -0.0019(4) -0.0048(4)
Pd6 0.0146(4) 0.0263(5) 0.0240(5) -0.0068(4) -0.0009(4) -0.0047(4)
Cl1 0.0199(16) 0.059(2) 0.0318(18) -0.0216(16) 0.0022(13) -0.0078(15)
Cl2 0.0209(16) 0.055(2) 0.0301(17) -0.0202(15) 0.0047(13) -0.0135(15)
Si1 0.0139(16) 0.0219(18) 0.0293(19) -0.0028(14) -0.0041(13) -0.0022(13)
Si2 0.0111(15) 0.0204(17) 0.0265(18) -0.0046(14) -0.0019(13) -0.0010(12)
N1 0.024(5) 0.020(6) 0.034(6) -0.004(5) -0.004(4) 0.004(4)
N2 0.034(6) 0.038(7) 0.031(7) -0.004(5) 0.012(5) -0.011(5)
N3 0.042(7) 0.026(6) 0.025(6) -0.015(5) -0.013(5) 0.000(5)
N4 0.026(6) 0.029(6) 0.033(6) -0.001(5) -0.002(5) -0.006(5)
N5 0.023(5) 0.034(6) 0.022(5) -0.004(5) -0.003(4) -0.005(5)
N6 0.030(6) 0.038(7) 0.033(7) -0.012(5) -0.008(5) -0.016(5)
N7 0.046(7) 0.041(7) 0.033(6) -0.017(5) -0.008(5) -0.019(6)
N8 0.024(5) 0.033(6) 0.020(5) -0.009(4) 0.004(4) -0.007(5)
C1 0.019(6) 0.040(8) 0.024(7) -0.001(6) -0.007(5) -0.004(5)
C2 0.022(7) 0.042(8) 0.027(7) -0.015(6) 0.004(5) -0.009(6)
C3 0.005(5) 0.033(7) 0.037(8) -0.014(6) -0.005(5) -0.001(5)
C4 0.014(6) 0.036(8) 0.028(7) -0.001(6) -0.006(5) -0.007(5)
C5 0.018(6) 0.034(7) 0.024(7) -0.010(5) 0.003(5) -0.002(5)
C6 0.013(6) 0.033(7) 0.034(8) -0.005(6) 0.004(5) -0.009(5)
C7 0.027(7) 0.048(9) 0.040(8) -0.007(7) -0.004(6) -0.008(6)
C8 0.013(6) 0.037(8) 0.023(7) -0.004(5) -0.003(5) -0.002(5)
C9 0.038(8) 0.024(7) 0.031(7) -0.011(6) -0.005(6) 0.002(6)
C10 0.039(8) 0.045(9) 0.030(8) -0.003(6) 0.001(6) -0.016(7)
C11 0.043(8) 0.018(7) 0.041(8) -0.013(6) -0.002(6) 0.002(6)
C12 0.022(7) 0.038(8) 0.033(8) -0.008(6) -0.011(6) 0.016(6)
C13 0.025(7) 0.053(10) 0.038(8) -0.012(7) -0.014(6) 0.010(6)
C14 0.036(8) 0.034(8) 0.041(8) -0.017(6) -0.021(6) 0.007(6)
C15 0.038(8) 0.033(8) 0.068(10) -0.021(7) -0.005(7) -0.006(6)
C16 0.027(7) 0.052(10) 0.061(9) -0.027(8) -0.016(6) 0.010(6)
C17 0.038(8) 0.043(9) 0.045(8) -0.021(7) -0.009(6) -0.002(6)
C18 0.022(7) 0.034(8) 0.025(8) 0.002(6) 0.011(6) -0.006(5)
C19 0.038(8) 0.044(9) 0.025(8) -0.004(6) 0.011(6) -0.015(7)
C20 0.034(8) 0.024(7) 0.063(10) 0.001(6) -0.022(7) -0.005(6)
C21 0.030(7) 0.024(7) 0.035(8) 0.003(6) -0.011(6) 0.002(5)
C22 0.027(7) 0.036(8) 0.037(8) 0.009(6) -0.001(6) -0.011(6)
C23 0.029(7) 0.044(8) 0.020(7) 0.000(6) -0.011(6) -0.006(6)
C24 0.051(10) 0.068(12) 0.056(9) -0.006(8) -0.006(8) -0.036(9)
C25 0.028(7) 0.054(10) 0.035(8) 0.005(7) -0.001(6) -0.018(7)
C26 0.023(7) 0.066(11) 0.045(9) -0.002(7) 0.002(6) -0.005(7)
C27 0.031(7) 0.018(7) 0.035(8) -0.003(5) -0.001(6) -0.002(5)
C28 0.028(7) 0.020(7) 0.033(8) 0.002(5) -0.005(6) 0.004(5)
C29 0.034(7) 0.031(7) 0.018(7) -0.008(5) 0.000(5) -0.004(6)
C30 0.037(8) 0.029(7) 0.023(8) -0.006(5) -0.005(6) 0.008(6)
C31 0.031(8) 0.036(8) 0.049(9) 0.015(7) -0.006(6) -0.006(6)
C32 0.028(7) 0.031(8) 0.030(8) 0.007(6) -0.001(6) 0.004(6)
C33 0.027(7) 0.061(10) 0.037(8) -0.004(7) -0.012(6) -0.013(7)
C34 0.050(9) 0.037(9) 0.038(9) 0.001(6) 0.003(7) 0.010(7)
C35 0.023(7) 0.056(10) 0.041(8) 0.000(7) -0.006(6) -0.015(6)
C36 0.029(7) 0.017(6) 0.034(7) -0.005(5) 0.002(6) 0.002(5)
C37 0.043(8) 0.035(8) 0.031(8) -0.008(6) -0.002(6) -0.006(7)
C38 0.045(9) 0.035(8) 0.050(9) -0.014(7) 0.003(7) -0.021(7)
C39 0.049(9) 0.026(8) 0.062(9) -0.023(7) 0.016(8) -0.010(7)
C40 0.025(7) 0.041(9) 0.055(9) -0.018(7) -0.011(6) 0.001(6)
C41 0.037(7) 0.020(7) 0.023(7) -0.010(5) 0.001(6) -0.005(5)
C42 0.029(7) 0.057(10) 0.042(8) -0.023(7) -0.005(6) 0.000(7)
C43 0.068(11) 0.044(10) 0.071(10) -0.027(8) 0.003(8) -0.010(8)
C44 0.048(10) 0.049(10) 0.066(10) -0.020(8) -0.003(8) -0.010(8)
C45 0.013(6) 0.026(7) 0.027(7) 0.004(5) -0.005(5) -0.011(5)
C46 0.014(6) 0.039(8) 0.029(7) -0.015(6) -0.006(5) -0.003(5)
C47 0.017(6) 0.039(8) 0.055(9) -0.010(7) 0.000(6) 0.003(6)
C48 0.012(6) 0.029(7) 0.046(8) -0.009(6) -0.003(5) 0.000(5)
C49 0.018(6) 0.039(8) 0.037(7) -0.004(6) -0.003(5) -0.016(6)
C50 0.015(5) 0.019(6) 0.019(6) -0.005(5) 0.001(5) -0.006(4)
C51 0.026(7) 0.056(10) 0.042(8) -0.027(7) -0.007(6) -0.007(6)
C52 0.021(7) 0.046(9) 0.092(11) -0.029(8) -0.003(7) 0.007(6)
C53 0.028(7) 0.038(8) 0.044(8) -0.011(6) -0.002(6) -0.013(6)
C54 0.014(6) 0.031(7) 0.041(8) -0.001(6) -0.013(6) 0.001(5)
C55 0.027(7) 0.033(8) 0.033(8) -0.006(6) -0.005(6) -0.013(6)
C56 0.024(7) 0.037(8) 0.041(8) -0.009(6) -0.020(6) -0.008(6)
C57 0.039(8) 0.036(8) 0.019(7) -0.003(5) -0.015(6) -0.010(6)
C58 0.037(8) 0.047(9) 0.024(8) -0.005(6) -0.004(6) -0.005(6)
C59 0.039(8) 0.036(8) 0.025(7) -0.015(6) -0.003(6) -0.010(6)
C60 0.035(7) 0.030(8) 0.045(8) 0.000(6) -0.014(6) -0.011(6)
C61 0.073(11) 0.044(10) 0.050(9) 0.001(7) -0.024(8) -0.021(8)
C62 0.025(8) 0.091(13) 0.041(8) -0.007(8) -0.003(6) -0.029(8)
C63 0.031(8) 0.046(9) 0.051(9) -0.014(7) -0.012(7) -0.014(7)
C64 0.039(9) 0.063(12) 0.089(12) -0.029(10) -0.024(8) 0.006(8)
C65 0.047(10) 0.060(12) 0.182(19) -0.067(13) -0.051(11) 0.006(9)
C66 0.054(11) 0.072(13) 0.098(13) -0.053(11) -0.025(10) 0.003(9)
C67 0.040(8) 0.020(7) 0.067(10) -0.016(7) -0.021(7) 0.023(6)
C68 0.021(7) 0.025(7) 0.055(9) -0.018(6) -0.001(6) 0.011(5)
C69 0.037(9) 0.076(13) 0.146(16) -0.068(12) -0.019(10) 0.006(9)
C70 0.066(12) 0.064(13) 0.167(18) -0.076(12) -0.046(11) 0.001(9)
C71 0.035(8) 0.046(9) 0.045(8) -0.012(7) -0.010(6) -0.004(7)
C72 0.016(6) 0.028(7) 0.021(7) 0.003(5) -0.001(5) -0.004(5)
C73 0.019(6) 0.034(8) 0.032(8) -0.010(6) 0.003(5) -0.003(5)
C74 0.045(9) 0.032(8) 0.027(7) -0.002(6) -0.001(6) 0.003(6)
C75 0.019(6) 0.029(7) 0.032(8) 0.008(6) -0.002(5) 0.001(5)
C76 0.023(7) 0.028(7) 0.044(8) -0.003(6) -0.008(6) -0.005(5)
C77 0.013(6) 0.028(7) 0.037(8) -0.001(6) 0.001(5) 0.000(5)
C78 0.042(8) 0.044(9) 0.027(7) -0.009(6) 0.002(6) -0.004(7)
C79 0.059(10) 0.051(10) 0.049(9) 0.012(8) 0.007(8) -0.007(8)
C80 0.016(6) 0.043(8) 0.030(7) -0.007(6) 0.002(5) -0.010(5)
C81 0.027(6) 0.018(6) 0.018(6) -0.009(5) -0.007(5) -0.002(5)
C82 0.022(6) 0.023(7) 0.034(7) 0.000(5) -0.006(5) -0.006(5)
C83 0.026(7) 0.020(7) 0.037(7) -0.002(5) -0.017(6) -0.001(5)
C84 0.028(7) 0.043(9) 0.033(8) -0.001(6) -0.026(6) 0.006(6)
C85 0.016(6) 0.040(8) 0.036(8) -0.011(6) -0.006(5) -0.007(6)
C86 0.017(6) 0.043(8) 0.027(7) -0.007(6) -0.003(5) -0.004(6)
C87 0.017(6) 0.029(7) 0.026(7) -0.011(5) 0.010(5) 0.002(5)
C88 0.022(6) 0.035(8) 0.031(7) -0.011(6) -0.006(5) -0.009(5)
C89 0.027(7) 0.035(9) 0.076(10) -0.012(8) -0.009(7) -0.013(6)
C90 0.022(7) 0.027(8) 0.062(10) -0.002(7) 0.005(6) -0.008(6)
C91 0.015(6) 0.040(8) 0.049(8) 0.006(7) -0.005(6) -0.006(6)
C92 0.022(6) 0.031(7) 0.035(7) -0.016(6) 0.002(5) -0.011(5)
C93 0.030(7) 0.026(7) 0.016(6) -0.007(5) 0.005(5) 0.003(5)
C94 0.027(7) 0.027(7) 0.030(7) 0.009(6) 0.004(5) -0.001(5)
C95 0.010(5) 0.033(7) 0.034(7) 0.000(6) 0.010(5) -0.011(5)
C96 0.027(7) 0.023(7) 0.065(9) -0.005(7) 0.000(7) -0.006(6)
C97 0.046(8) 0.011(6) 0.046(8) -0.003(6) -0.013(6) 0.003(5)
C98 0.010(6) 0.034(7) 0.043(8) 0.005(6) -0.002(5) -0.014(5)
C99 0.017(6) 0.026(7) 0.017(6) -0.003(5) 0.004(5) -0.007(5)
C100 0.018(6) 0.028(7) 0.035(7) -0.011(6) -0.011(5) -0.004(5)
C101 0.015(6) 0.029(7) 0.037(7) -0.013(6) -0.003(5) -0.001(5)
C102 0.023(6) 0.037(8) 0.032(7) 0.003(6) -0.020(5) -0.003(6)
C103 0.018(6) 0.029(7) 0.034(7) -0.003(6) -0.012(5) -0.008(5)
C104 0.018(6) 0.024(7) 0.036(7) -0.010(5) 0.004(5) -0.008(5)

loop_
_atom_type_symbol
_atom_type_description
_atom_type_scat_dispersion_real
_atom_type_scat_dispersion_imag
_atom_type_scat_source
C C 0.0033 0.0016
;
International Tables for Crystallography
(Vol. C, Tables 4.2.6.8 and 6.1.1.4)
;
H H 0.0000 0.0000
;
International Tables for Crystallography
(Vol. C, Table 6.1.1.4)
;
N N 0.0061 0.0033
;
International Tables for Crystallography
(Vol. C, Tables 4.2.6.8 and 6.1.1.4)
;
Si Si 0.0817 0.0704
;
International Tables for Crystallography
(Vol. C, Tables 4.2.6.8 and 6.1.1.4)
;
Cl Cl 0.1484 0.1585
;
International Tables for Crystallography
(Vol. C, Tables 4.2.6.8 and 6.1.1.4)
;
Pd Pd -0.9988 1.0072
;
International Tables for Crystallography
(Vol. C, Tables 4.2.6.8 and 6.1.1.4)
;

loop_
_geom_angle_atom_site_label_1
_geom_angle_atom_site_label_2
_geom_angle_atom_site_label_3
_geom_angle
_geom_angle_site_symmetry_1
_geom_angle_site_symmetry_3
_geom_angle_publ_flag
C2 Pd1 C1 109.3(5) . . ?
C2 Pd1 Pd3 63.7(3) . . ?
C1 Pd1 Pd3 163.7(3) . . ?
C2 Pd1 Pd6 164.7(3) . . ?
C1 Pd1 Pd6 64.7(3) . . ?
Pd3 Pd1 Pd6 125.82(4) . . ?
C2 Pd1 Pd2 124.9(3) . . ?
C1 Pd1 Pd2 125.8(3) . . ?
Pd3 Pd1 Pd2 62.80(3) . . ?
Pd6 Pd1 Pd2 63.02(3) . . ?
C2 Pd1 Pd4 85.5(3) . . ?
C1 Pd1 Pd4 134.8(3) . . ?
Pd3 Pd1 Pd4 61.08(3) . . ?
Pd6 Pd1 Pd4 89.62(4) . . ?
Pd2 Pd1 Pd4 57.91(3) . . ?
C2 Pd1 Pd5 133.7(3) . . ?
C1 Pd1 Pd5 85.4(3) . . ?
Pd3 Pd1 Pd5 89.80(4) . . ?
Pd6 Pd1 Pd5 61.36(3) . . ?
Pd2 Pd1 Pd5 57.51(3) . . ?
Pd4 Pd1 Pd5 115.42(4) . . ?
C2 Pd1 Si1 121.6(3) . . ?
C1 Pd1 Si1 92.3(3) . . ?
Pd3 Pd1 Si1 103.86(7) . . ?
Pd6 Pd1 Si1 47.54(6) . . ?
Pd2 Pd1 Si1 61.94(7) . . ?
Pd4 Pd1 Si1 46.45(6) . . ?
Pd5 Pd1 Si1 100.52(7) . . ?
C2 Pd1 Si2 90.8(3) . . ?
C1 Pd1 Si2 120.9(3) . . ?
Pd3 Pd1 Si2 47.69(6) . . ?
Pd6 Pd1 Si2 104.43(6) . . ?
Pd2 Pd1 Si2 61.76(6) . . ?
Pd4 Pd1 Si2 100.61(7) . . ?
Pd5 Pd1 Si2 46.70(6) . . ?
Si1 Pd1 Si2 123.70(9) . . ?
C3 Pd2 C4 109.2(5) . . ?
C3 Pd2 Pd5 62.2(3) . . ?
C4 Pd2 Pd5 162.9(3) . . ?
C3 Pd2 Pd4 167.4(3) . . ?
C4 Pd2 Pd4 66.5(3) . . ?
Pd5 Pd2 Pd4 125.03(4) . . ?
C3 Pd2 Pd1 123.8(3) . . ?
C4 Pd2 Pd1 126.8(3) . . ?
Pd5 Pd2 Pd1 62.74(3) . . ?
Pd4 Pd2 Pd1 62.30(3) . . ?
C3 Pd2 Pd3 131.7(3) . . ?
C4 Pd2 Pd3 86.0(3) . . ?
Pd5 Pd2 Pd3 89.73(4) . . ?
Pd4 Pd2 Pd3 60.75(3) . . ?
Pd1 Pd2 Pd3 57.46(3) . . ?
C3 Pd2 Pd6 86.4(3) . . ?
C4 Pd2 Pd6 135.2(3) . . ?
Pd5 Pd2 Pd6 61.27(3) . . ?
Pd4 Pd2 Pd6 89.02(4) . . ?
Pd1 Pd2 Pd6 57.60(3) . . ?
Pd3 Pd2 Pd6 115.07(4) . . ?
C3 Pd2 Si2 89.0(3) . . ?
C4 Pd2 Si2 120.8(3) . . ?
Pd5 Pd2 Si2 47.75(6) . . ?
Pd4 Pd2 Si2 103.42(7) . . ?
Pd1 Pd2 Si2 61.50(7) . . ?
Pd3 Pd2 Si2 46.48(6) . . ?
Pd6 Pd2 Si2 100.53(6) . . ?
C3 Pd2 Si1 123.6(3) . . ?
C4 Pd2 Si1 93.4(3) . . ?
Pd5 Pd2 Si1 103.68(7) . . ?
Pd4 Pd2 Si1 47.22(6) . . ?
Pd1 Pd2 Si1 61.35(7) . . ?
Pd3 Pd2 Si1 99.82(6) . . ?
Pd6 Pd2 Si1 46.22(6) . . ?
Si2 Pd2 Si1 122.85(9) . . ?
C5 Pd3 Si2 91.8(3) . . ?
C5 Pd3 Cl1 88.6(3) . . ?
Si2 Pd3 Cl1 172.34(11) . . ?
C5 Pd3 C2 134.2(4) . . ?
Si2 Pd3 C2 94.0(3) . . ?
Cl1 Pd3 C2 91.2(3) . . ?
C5 Pd3 Pd1 161.1(3) . . ?
Si2 Pd3 Pd1 70.94(8) . . ?
Cl1 Pd3 Pd1 109.62(7) . . ?
C2 Pd3 Pd1 43.5(2) . . ?
C5 Pd3 Pd4 136.5(3) . . ?
Si2 Pd3 Pd4 120.11(8) . . ?
Cl1 Pd3 Pd4 55.89(6) . . ?
C2 Pd3 Pd4 76.3(3) . . ?
Pd1 Pd3 Pd4 61.81(3) . . ?
C5 Pd3 Pd2 121.9(3) . . ?
Si2 Pd3 Pd2 68.29(8) . . ?
Cl1 Pd3 Pd2 105.12(7) . . ?
C2 Pd3 Pd2 102.3(2) . . ?
Pd1 Pd3 Pd2 59.74(3) . . ?
Pd4 Pd3 Pd2 57.22(3) . . ?
C6 Pd4 Si1 93.3(3) . . ?
C6 Pd4 Cl1 86.7(3) . . ?
Si1 Pd4 Cl1 173.09(12) . . ?
C6 Pd4 Pd2 163.0(3) . . ?
Si1 Pd4 Pd2 71.22(8) . . ?
Cl1 Pd4 Pd2 109.47(8) . . ?
C6 Pd4 Pd3 134.4(3) . . ?
Si1 Pd4 Pd3 120.34(9) . . ?
Cl1 Pd4 Pd3 56.15(7) . . ?
Pd2 Pd4 Pd3 62.02(3) . . ?
C6 Pd4 Pd1 121.8(3) . . ?
Si1 Pd4 Pd1 68.40(8) . . ?
Cl1 Pd4 Pd1 105.76(8) . . ?
Pd2 Pd4 Pd1 59.79(3) . . ?
Pd3 Pd4 Pd1 57.11(3) . . ?
C7 Pd5 Si2 92.6(3) . . ?
C7 Pd5 C3 134.1(5) . . ?
Si2 Pd5 C3 93.3(2) . . ?
C7 Pd5 Cl2 88.3(3) . . ?
Si2 Pd5 Cl2 172.83(11) . . ?
C3 Pd5 Cl2 91.2(2) . . ?
C7 Pd5 Pd2 162.0(3) . . ?
Si2 Pd5 Pd2 71.03(8) . . ?
C3 Pd5 Pd2 43.4(3) . . ?
Cl2 Pd5 Pd2 108.83(7) . . ?
C7 Pd5 Pd6 135.2(4) . . ?
Si2 Pd5 Pd6 120.04(9) . . ?
C3 Pd5 Pd6 77.7(2) . . ?
Cl2 Pd5 Pd6 55.55(7) . . ?
Pd2 Pd5 Pd6 62.20(3) . . ?
C7 Pd5 Pd1 121.9(4) . . ?
Si2 Pd5 Pd1 68.05(8) . . ?
C3 Pd5 Pd1 102.4(3) . . ?
Cl2 Pd5 Pd1 105.47(8) . . ?
Pd2 Pd5 Pd1 59.75(3) . . ?
Pd6 Pd5 Pd1 57.02(3) . . ?
C8 Pd6 Si1 91.8(3) . . ?
C8 Pd6 Cl2 89.0(3) . . ?
Si1 Pd6 Cl2 171.25(11) . . ?
C8 Pd6 C1 133.6(4) . . ?
Si1 Pd6 C1 94.5(3) . . ?
Cl2 Pd6 C1 91.2(3) . . ?
C8 Pd6 Pd1 160.3(3) . . ?
Si1 Pd6 Pd1 70.61(8) . . ?
Cl2 Pd6 Pd1 109.75(7) . . ?
C1 Pd6 Pd1 43.4(2) . . ?
C8 Pd6 Pd5 137.7(3) . . ?
Si1 Pd6 Pd5 119.40(8) . . ?
Cl2 Pd6 Pd5 55.85(6) . . ?
C1 Pd6 Pd5 75.5(2) . . ?
Pd1 Pd6 Pd5 61.61(3) . . ?
C8 Pd6 Pd2 123.3(3) . . ?
Si1 Pd6 Pd2 68.17(8) . . ?
Cl2 Pd6 Pd2 104.20(7) . . ?
C1 Pd6 Pd2 101.6(2) . . ?
Pd1 Pd6 Pd2 59.38(3) . . ?
Pd5 Pd6 Pd2 56.52(3) . . ?
Pd4 Cl1 Pd3 67.96(7) . . ?
Pd6 Cl2 Pd5 68.60(7) . . ?
C81 Si1 C87 106.9(5) . . ?
C81 Si1 Pd4 112.1(3) . . ?
C87 Si1 Pd4 103.3(3) . . ?
C81 Si1 Pd6 104.0(3) . . ?
C87 Si1 Pd6 110.8(4) . . ?
Pd4 Si1 Pd6 119.20(13) . . ?
C81 Si1 Pd1 99.5(3) . . ?
C87 Si1 Pd1 153.6(4) . . ?
Pd4 Si1 Pd1 65.15(8) . . ?
Pd6 Si1 Pd1 61.85(8) . . ?
C81 Si1 Pd2 156.2(4) . . ?
C87 Si1 Pd2 96.9(4) . . ?
Pd4 Si1 Pd2 61.56(7) . . ?
Pd6 Si1 Pd2 65.61(8) . . ?
Pd1 Si1 Pd2 56.72(6) . . ?
C99 Si2 C93 105.6(5) . . ?
C99 Si2 Pd3 110.4(3) . . ?
C93 Si2 Pd3 105.4(3) . . ?
C99 Si2 Pd5 105.6(3) . . ?
C93 Si2 Pd5 110.7(3) . . ?
Pd3 Si2 Pd5 118.56(13) . . ?
C99 Si2 Pd1 155.6(4) . . ?
C93 Si2 Pd1 98.8(4) . . ?
Pd3 Si2 Pd1 61.37(8) . . ?
Pd5 Si2 Pd1 65.25(7) . . ?
C99 Si2 Pd2 98.9(3) . . ?
C93 Si2 Pd2 155.5(4) . . ?
Pd3 Si2 Pd2 65.23(8) . . ?
Pd5 Si2 Pd2 61.22(7) . . ?
Pd1 Si2 Pd2 56.74(6) . . ?
C1 N1 C9 174.2(12) . . ?
C2 N2 C18 173.3(12) . . ?
C3 N3 C27 176.5(11) . . ?
C4 N4 C36 174.2(12) . . ?
C5 N5 C45 177.1(11) . . ?
C6 N6 C54 177.0(12) . . ?
C7 N7 C63 178.2(14) . . ?
C8 N8 C72 172.9(12) . . ?
N1 C1 Pd1 168.1(11) . . ?
N1 C1 Pd6 118.6(8) . . ?
Pd1 C1 Pd6 71.9(4) . . ?
N2 C2 Pd1 166.6(10) . . ?
N2 C2 Pd3 118.4(8) . . ?
Pd1 C2 Pd3 72.8(4) . . ?
N3 C3 Pd2 170.3(10) . . ?
N3 C3 Pd5 114.4(8) . . ?
Pd2 C3 Pd5 74.3(4) . . ?
N4 C4 Pd2 169.9(11) . . ?
N5 C5 Pd3 167.6(11) . . ?
N6 C6 Pd4 171.0(10) . . ?
N7 C7 Pd5 168.9(11) . . ?
N8 C8 Pd6 171.3(10) . . ?
N1 C9 C14 117.9(11) . . ?
N1 C9 C10 119.4(12) . . ?
C14 C9 C10 122.8(11) . . ?
C11 C10 C9 118.6(12) . . ?
C11 C10 C15 120.3(12) . . ?
C9 C10 C15 121.1(12) . . ?
C12 C11 C10 121.5(12) . . ?
C12 C11 H11 119.3 . . ?
C10 C11 H11 119.3 . . ?
C11 C12 C13 117.8(11) . . ?
C11 C12 C16 121.5(12) . . ?
C13 C12 C16 120.6(11) . . ?
C14 C13 C12 122.9(12) . . ?
C14 C13 H13 118.6 . . ?
C12 C13 H13 118.6 . . ?
C9 C14 C13 116.3(12) . . ?
C9 C14 C17 120.8(11) . . ?
C13 C14 C17 122.9(12) . . ?
C10 C15 H15A 109.5 . . ?
C10 C15 H15B 109.5 . . ?
H15A C15 H15B 109.5 . . ?
C10 C15 H15C 109.5 . . ?
H15A C15 H15C 109.5 . . ?
H15B C15 H15C 109.5 . . ?
C12 C16 H16A 109.5 . . ?
C12 C16 H16B 109.5 . . ?
H16A C16 H16B 109.5 . . ?
C12 C16 H16C 109.5 . . ?
H16A C16 H16C 109.5 . . ?
H16B C16 H16C 109.5 . . ?
C14 C17 H17A 109.5 . . ?
C14 C17 H17B 109.5 . . ?
H17A C17 H17B 109.5 . . ?
C14 C17 H17C 109.5 . . ?
H17A C17 H17C 109.5 . . ?
H17B C17 H17C 109.5 . . ?
C23 C18 N2 118.5(11) . . ?
C23 C18 C19 121.4(10) . . ?
N2 C18 C19 120.0(10) . . ?
C20 C19 C18 118.2(11) . . ?
C20 C19 C24 122.0(12) . . ?
C18 C19 C24 119.7(10) . . ?
C19 C20 C21 122.5(12) . . ?
C19 C20 H20 118.8 . . ?
C21 C20 H20 118.8 . . ?
C22 C21 C20 118.0(11) . . ?
C22 C21 C25 119.6(11) . . ?
C20 C21 C25 122.4(11) . . ?
C21 C22 C23 121.9(11) . . ?
C21 C22 H22 119.0 . . ?
C23 C22 H22 119.0 . . ?
C18 C23 C22 118.0(11) . . ?
C18 C23 C26 119.9(10) . . ?
C22 C23 C26 122.1(10) . . ?
C19 C24 H24A 109.5 . . ?
C19 C24 H24B 109.5 . . ?
H24A C24 H24B 109.5 . . ?
C19 C24 H24C 109.5 . . ?
H24A C24 H24C 109.5 . . ?
H24B C24 H24C 109.5 . . ?
C21 C25 H25A 109.5 . . ?
C21 C25 H25B 109.5 . . ?
H25A C25 H25B 109.5 . . ?
C21 C25 H25C 109.5 . . ?
H25A C25 H25C 109.5 . . ?
H25B C25 H25C 109.5 . . ?
C23 C26 H26A 109.5 . . ?
C23 C26 H26B 109.5 . . ?
H26A C26 H26B 109.5 . . ?
C23 C26 H26C 109.5 . . ?
H26A C26 H26C 109.5 . . ?
H26B C26 H26C 109.5 . . ?
C28 C27 C32 123.9(12) . . ?
C28 C27 N3 120.1(10) . . ?
C32 C27 N3 116.0(11) . . ?
C29 C28 C27 118.0(11) . . ?
C29 C28 C33 122.3(12) . . ?
C27 C28 C33 119.7(11) . . ?
C28 C29 C30 121.0(12) . . ?
C28 C29 H29 119.5 . . ?
C30 C29 H29 119.5 . . ?
C29 C30 C31 118.9(11) . . ?
C29 C30 C34 120.4(12) . . ?
C31 C30 C34 120.6(11) . . ?
C32 C31 C30 122.2(12) . . ?
C32 C31 H31 118.9 . . ?
C30 C31 H31 118.9 . . ?
C31 C32 C27 115.9(12) . . ?
C31 C32 C35 123.1(11) . . ?
C27 C32 C35 121.0(11) . . ?
C28 C33 H33A 109.5 . . ?
C28 C33 H33B 109.5 . . ?
H33A C33 H33B 109.5 . . ?
C28 C33 H33C 109.5 . . ?
H33A C33 H33C 109.5 . . ?
H33B C33 H33C 109.5 . . ?
C30 C34 H34A 109.5 . . ?
C30 C34 H34B 109.5 . . ?
H34A C34 H34B 109.5 . . ?
C30 C34 H34C 109.5 . . ?
H34A C34 H34C 109.5 . . ?
H34B C34 H34C 109.5 . . ?
C32 C35 H35A 109.5 . . ?
C32 C35 H35B 109.5 . . ?
H35A C35 H35B 109.5 . . ?
C32 C35 H35C 109.5 . . ?
H35A C35 H35C 109.5 . . ?
H35B C35 H35C 109.5 . . ?
C41 C36 N4 118.7(11) . . ?
C41 C36 C37 120.6(11) . . ?
N4 C36 C37 120.7(11) . . ?
C38 C37 C36 118.8(12) . . ?
C38 C37 C42 123.7(12) . . ?
C36 C37 C42 117.5(11) . . ?
C39 C38 C37 121.9(12) . . ?
C39 C38 H38 119.1 . . ?
C37 C38 H38 119.1 . . ?
C38 C39 C40 118.3(12) . . ?
C38 C39 C43 122.7(13) . . ?
C40 C39 C43 119.0(13) . . ?
C39 C40 C41 122.4(12) . . ?
C39 C40 H40 118.8 . . ?
C41 C40 H40 118.8 . . ?
C36 C41 C40 117.9(11) . . ?
C36 C41 C44 121.2(10) . . ?
C40 C41 C44 120.8(11) . . ?
C37 C42 H42A 109.5 . . ?
C37 C42 H42B 109.5 . . ?
H42A C42 H42B 109.5 . . ?
C37 C42 H42C 109.5 . . ?
H42A C42 H42C 109.5 . . ?
H42B C42 H42C 109.5 . . ?
C39 C43 H43A 109.5 . . ?
C39 C43 H43B 109.5 . . ?
H43A C43 H43B 109.5 . . ?
C39 C43 H43C 109.5 . . ?
H43A C43 H43C 109.5 . . ?
H43B C43 H43C 109.5 . . ?
C41 C44 H44A 109.5 . . ?
C41 C44 H44B 109.5 . . ?
H44A C44 H44B 109.5 . . ?
C41 C44 H44C 109.5 . . ?
H44A C44 H44C 109.5 . . ?
H44B C44 H44C 109.5 . . ?
C46 C45 C50 125.4(10) . . ?
C46 C45 N5 118.2(9) . . ?
C50 C45 N5 116.4(10) . . ?
C45 C46 C47 115.3(10) . . ?
C45 C46 C51 123.5(10) . . ?
C47 C46 C51 121.2(11) . . ?
C48 C47 C46 122.6(12) . . ?
C48 C47 H47 118.7 . . ?
C46 C47 H47 118.7 . . ?
C47 C48 C49 118.5(10) . . ?
C47 C48 C52 120.4(11) . . ?
C49 C48 C52 121.1(11) . . ?
C50 C49 C48 122.3(10) . . ?
C50 C49 H49 118.9 . . ?
C48 C49 H49 118.9 . . ?
C49 C50 C45 115.8(10) . . ?
C49 C50 C53 122.3(10) . . ?
C45 C50 C53 121.9(9) . . ?
C46 C51 H51A 109.5 . . ?
C46 C51 H51B 109.5 . . ?
H51A C51 H51B 109.5 . . ?
C46 C51 H51C 109.5 . . ?
H51A C51 H51C 109.5 . . ?
H51B C51 H51C 109.5 . . ?
C48 C52 H52A 109.5 . . ?
C48 C52 H52B 109.5 . . ?
H52A C52 H52B 109.5 . . ?
C48 C52 H52C 109.5 . . ?
H52A C52 H52C 109.5 . . ?
H52B C52 H52C 109.5 . . ?
C50 C53 H53A 109.5 . . ?
C50 C53 H53B 109.5 . . ?
H53A C53 H53B 109.5 . . ?
C50 C53 H53C 109.5 . . ?
H53A C53 H53C 109.5 . . ?
H53B C53 H53C 109.5 . . ?
C55 C54 C59 122.4(10) . . ?
C55 C54 N6 118.7(10) . . ?
C59 C54 N6 119.0(10) . . ?
C54 C55 C56 118.4(10) . . ?
C54 C55 C60 120.3(10) . . ?
C56 C55 C60 121.2(10) . . ?
C57 C56 C55 120.5(11) . . ?
C57 C56 H56 119.7 . . ?
C55 C56 H56 119.7 . . ?
C56 C57 C58 119.5(10) . . ?
C56 C57 C61 120.5(11) . . ?
C58 C57 C61 120.0(11) . . ?
C57 C58 C59 123.9(11) . . ?
C57 C58 H58 118.0 . . ?
C59 C58 H58 118.0 . . ?
C58 C59 C54 115.2(11) . . ?
C58 C59 C62 123.3(10) . . ?
C54 C59 C62 121.5(10) . . ?
C55 C60 H60A 109.5 . . ?
C55 C60 H60B 109.5 . . ?
H60A C60 H60B 109.5 . . ?
C55 C60 H60C 109.5 . . ?
H60A C60 H60C 109.5 . . ?
H60B C60 H60C 109.5 . . ?
C57 C61 H61A 109.5 . . ?
C57 C61 H61B 109.5 . . ?
H61A C61 H61B 109.5 . . ?
C57 C61 H61C 109.5 . . ?
H61A C61 H61C 109.5 . . ?
H61B C61 H61C 109.5 . . ?
C59 C62 H62A 109.5 . . ?
C59 C62 H62B 109.5 . . ?
H62A C62 H62B 109.5 . . ?
C59 C62 H62C 109.5 . . ?
H62A C62 H62C 109.5 . . ?
H62B C62 H62C 109.5 . . ?
C64 C63 C68 125.3(13) . . ?
C64 C63 N7 116.0(12) . . ?
C68 C63 N7 118.7(11) . . ?
C63 C64 C65 115.8(14) . . ?
C63 C64 C69 122.6(14) . . ?
C65 C64 C69 121.5(14) . . ?
C66 C65 C64 121.9(15) . . ?
C66 C65 H65 119.0 . . ?
C64 C65 H65 119.0 . . ?
C65 C66 C67 118.0(14) . . ?
C65 C66 C70 120.7(15) . . ?
C67 C66 C70 121.3(14) . . ?
C66 C67 C68 123.7(12) . . ?
C66 C67 H67 118.2 . . ?
C68 C67 H67 118.2 . . ?
C63 C68 C67 115.1(12) . . ?
C63 C68 C71 123.7(12) . . ?
C67 C68 C71 121.1(10) . . ?
C64 C69 H69A 109.5 . . ?
C64 C69 H69B 109.5 . . ?
H69A C69 H69B 109.5 . . ?
C64 C69 H69C 109.5 . . ?
H69A C69 H69C 109.5 . . ?
H69B C69 H69C 109.5 . . ?
C66 C70 H70A 109.5 . . ?
C66 C70 H70B 109.5 . . ?
H70A C70 H70B 109.5 . . ?
C66 C70 H70C 109.5 . . ?
H70A C70 H70C 109.5 . . ?
H70B C70 H70C 109.5 . . ?
C68 C71 H71A 109.5 . . ?
C68 C71 H71B 109.5 . . ?
H71A C71 H71B 109.5 . . ?
C68 C71 H71C 109.5 . . ?
H71A C71 H71C 109.5 . . ?
H71B C71 H71C 109.5 . . ?
C73 C72 N8 119.1(10) . . ?
C73 C72 C77 120.5(10) . . ?
N8 C72 C77 120.4(10) . . ?
C72 C73 C74 117.8(11) . . ?
C72 C73 C78 120.7(10) . . ?
C74 C73 C78 121.4(11) . . ?
C75 C74 C73 123.5(12) . . ?
C75 C74 H74 118.3 . . ?
C73 C74 H74 118.3 . . ?
C74 C75 C76 117.7(11) . . ?
C74 C75 C79 123.5(12) . . ?
C76 C75 C79 118.9(12) . . ?
C77 C76 C75 121.4(11) . . ?
C77 C76 H76 119.3 . . ?
C75 C76 H76 119.3 . . ?
C76 C77 C72 119.0(11) . . ?
C76 C77 C80 121.2(11) . . ?
C72 C77 C80 119.6(10) . . ?
C73 C78 H78A 109.5 . . ?
C73 C78 H78B 109.5 . . ?
H78A C78 H78B 109.5 . . ?
C73 C78 H78C 109.5 . . ?
H78A C78 H78C 109.5 . . ?
H78B C78 H78C 109.5 . . ?
C75 C79 H79A 109.5 . . ?
C75 C79 H79B 109.5 . . ?
H79A C79 H79B 109.5 . . ?
C75 C79 H79C 109.5 . . ?
H79A C79 H79C 109.5 . . ?
H79B C79 H79C 109.5 . . ?
C77 C80 H80A 109.5 . . ?
C77 C80 H80B 109.5 . . ?
H80A C80 H80B 109.5 . . ?
C77 C80 H80C 109.5 . . ?
H80A C80 H80C 109.5 . . ?
H80B C80 H80C 109.5 . . ?
C82 C81 C86 115.8(10) . . ?
C82 C81 Si1 123.3(8) . . ?
C86 C81 Si1 120.8(8) . . ?
C83 C82 C81 122.3(10) . . ?
C83 C82 H82 118.8 . . ?
C81 C82 H82 118.8 . . ?
C82 C83 C84 119.5(11) . . ?
C82 C83 H83 120.2 . . ?
C84 C83 H83 120.2 . . ?
C85 C84 C83 120.2(11) . . ?
C85 C84 H84 119.9 . . ?
C83 C84 H84 119.9 . . ?
C84 C85 C86 119.7(11) . . ?
C84 C85 H85 120.2 . . ?
C86 C85 H85 120.2 . . ?
C85 C86 C81 122.5(11) . . ?
C85 C86 H86 118.7 . . ?
C81 C86 H86 118.7 . . ?
C88 C87 C92 117.7(11) . . ?
C88 C87 Si1 122.0(9) . . ?
C92 C87 Si1 120.1(9) . . ?
C89 C88 C87 121.1(12) . . ?
C89 C88 H88 119.4 . . ?
C87 C88 H88 119.4 . . ?
C88 C89 C90 119.4(12) . . ?
C88 C89 H89 120.3 . . ?
C90 C89 H89 120.3 . . ?
C91 C90 C89 121.4(12) . . ?
C91 C90 H90 119.3 . . ?
C89 C90 H90 119.3 . . ?
C90 C91 C92 118.7(12) . . ?
C90 C91 H91 120.7 . . ?
C92 C91 H91 120.7 . . ?
C87 C92 C91 121.6(11) . . ?
C87 C92 H92 119.2 . . ?
C91 C92 H92 119.2 . . ?
C98 C93 C94 115.7(10) . . ?
C98 C93 Si2 122.5(8) . . ?
C94 C93 Si2 121.8(8) . . ?
C95 C94 C93 122.2(11) . . ?
C95 C94 H94 118.9 . . ?
C93 C94 H94 118.9 . . ?
C96 C95 C94 120.6(10) . . ?
C96 C95 H95 119.7 . . ?
C94 C95 H95 119.7 . . ?
C95 C96 C97 118.5(11) . . ?
C95 C96 H96 120.8 . . ?
C97 C96 H96 120.8 . . ?
C98 C97 C96 120.1(11) . . ?
C98 C97 H97 119.9 . . ?
C96 C97 H97 119.9 . . ?
C93 C98 C97 122.8(10) . . ?
C93 C98 H98 118.6 . . ?
C97 C98 H98 118.6 . . ?
C100 C99 C104 115.9(10) . . ?
C100 C99 Si2 121.7(8) . . ?
C104 C99 Si2 122.4(8) . . ?
C101 C100 C99 122.9(11) . . ?
C101 C100 H100 118.5 . . ?
C99 C100 H100 118.5 . . ?
C100 C101 C102 121.7(11) . . ?
C100 C101 H101 119.2 . . ?
C102 C101 H101 119.2 . . ?
C101 C102 C103 116.8(11) . . ?
C101 C102 H102 121.6 . . ?
C103 C102 H102 121.6 . . ?
C102 C103 C104 120.9(10) . . ?
C102 C103 H103 119.5 . . ?
C104 C103 H103 119.5 . . ?
C99 C104 C103 121.7(10) . . ?
C99 C104 H104 119.1 . . ?
C103 C104 H104 119.1 . . ?
C107 C106 C109 129.6(17) . . ?
C106 C107 C108 124.0(18) . . ?
C105 C109 C106 123.2(18) . . ?
C110 C111 C112 113(2) . . ?
C111 C112 C113 115.7(18) . . ?
C114 C113 C112 111.9(17) . . ?

loop_
_geom_bond_atom_site_label_1
_geom_bond_atom_site_label_2
_geom_bond_distance
_geom_bond_site_symmetry_2
_geom_bond_publ_flag
Pd1 C2 1.963(11) . ?
Pd1 C1 1.978(11) . ?
Pd1 Pd3 2.7238(12) . ?
Pd1 Pd6 2.7381(11) . ?
Pd1 Pd2 2.7906(12) . ?
Pd1 Pd4 2.8589(13) . ?
Pd1 Pd5 2.8717(12) . ?
Pd1 Si1 2.929(3) . ?
Pd1 Si2 2.933(3) . ?
Pd2 C3 1.946(12) . ?
Pd2 C4 1.972(12) . ?
Pd2 Pd5 2.7249(13) . ?
Pd2 Pd4 2.7358(12) . ?
Pd2 Pd3 2.8736(12) . ?
Pd2 Pd6 2.8899(12) . ?
Pd2 Si2 2.940(3) . ?
Pd2 Si1 2.946(3) . ?
Pd3 C5 1.955(11) . ?
Pd3 Si2 2.295(3) . ?
Pd3 Cl1 2.543(3) . ?
Pd3 C2 2.555(12) . ?
Pd3 Pd4 2.8390(12) . ?
Pd4 C6 1.929(12) . ?
Pd4 Si1 2.283(3) . ?
Pd4 Cl1 2.536(3) . ?
Pd5 C7 1.941(13) . ?
Pd5 Si2 2.301(3) . ?
Pd5 C3 2.505(12) . ?
Pd5 Cl2 2.546(3) . ?
Pd5 Pd6 2.8648(12) . ?
Pd6 C8 1.956(11) . ?
Pd6 Si1 2.291(3) . ?
Pd6 Cl2 2.537(3) . ?
Pd6 C1 2.605(12) . ?
Si1 C81 1.885(11) . ?
Si1 C87 1.902(12) . ?
Si2 C99 1.875(11) . ?
Si2 C93 1.891(12) . ?
N1 C1 1.159(13) . ?
N1 C9 1.380(13) . ?
N2 C2 1.176(13) . ?
N2 C18 1.379(13) . ?
N3 C3 1.178(13) . ?
N3 C27 1.432(14) . ?
N4 C4 1.150(13) . ?
N4 C36 1.385(13) . ?
N5 C5 1.154(12) . ?
N5 C45 1.431(12) . ?
N6 C6 1.131(13) . ?
N6 C54 1.414(14) . ?
N7 C7 1.142(14) . ?
N7 C63 1.438(14) . ?
N8 C8 1.145(12) . ?
N8 C72 1.383(12) . ?
C9 C14 1.384(16) . ?
C9 C10 1.392(15) . ?
C10 C11 1.390(15) . ?
C10 C15 1.498(15) . ?
C11 C12 1.376(15) . ?
C11 H11 0.9300 . ?
C12 C13 1.406(16) . ?
C12 C16 1.506(14) . ?
C13 C14 1.399(15) . ?
C13 H13 0.9300 . ?
C14 C17 1.492(15) . ?
C15 H15A 0.9600 . ?
C15 H15B 0.9600 . ?
C15 H15C 0.9600 . ?
C16 H16A 0.9600 . ?
C16 H16B 0.9600 . ?
C16 H16C 0.9600 . ?
C17 H17A 0.9600 . ?
C17 H17B 0.9600 . ?
C17 H17C 0.9600 . ?
C18 C23 1.374(15) . ?
C18 C19 1.379(16) . ?
C19 C20 1.362(15) . ?
C19 C24 1.500(15) . ?
C20 C21 1.381(15) . ?
C20 H20 0.9300 . ?
C21 C22 1.351(15) . ?
C21 C25 1.513(14) . ?
C22 C23 1.397(14) . ?
C22 H22 0.9300 . ?
C23 C26 1.527(15) . ?
C24 H24A 0.9600 . ?
C24 H24B 0.9600 . ?
C24 H24C 0.9600 . ?
C25 H25A 0.9600 . ?
C25 H25B 0.9600 . ?
C25 H25C 0.9600 . ?
C26 H26A 0.9600 . ?
C26 H26B 0.9600 . ?
C26 H26C 0.9600 . ?
C27 C28 1.375(15) . ?
C27 C32 1.402(15) . ?
C28 C29 1.362(14) . ?
C28 C33 1.504(14) . ?
C29 C30 1.378(15) . ?
C29 H29 0.9300 . ?
C30 C31 1.409(16) . ?
C30 C34 1.511(15) . ?
C31 C32 1.353(16) . ?
C31 H31 0.9300 . ?
C32 C35 1.495(15) . ?
C33 H33A 0.9600 . ?
C33 H33B 0.9600 . ?
C33 H33C 0.9600 . ?
C34 H34A 0.9600 . ?
C34 H34B 0.9600 . ?
C34 H34C 0.9600 . ?
C35 H35A 0.9600 . ?
C35 H35B 0.9600 . ?
C35 H35C 0.9600 . ?
C36 C41 1.383(15) . ?
C36 C37 1.408(15) . ?
C37 C38 1.377(15) . ?
C37 C42 1.490(15) . ?
C38 C39 1.373(17) . ?
C38 H38 0.9300 . ?
C39 C40 1.379(16) . ?
C39 C43 1.486(15) . ?
C40 C41 1.394(14) . ?
C40 H40 0.9300 . ?
C41 C44 1.516(15) . ?
C42 H42A 0.9600 . ?
C42 H42B 0.9600 . ?
C42 H42C 0.9600 . ?
C43 H43A 0.9600 . ?
C43 H43B 0.9600 . ?
C43 H43C 0.9600 . ?
C44 H44A 0.9600 . ?
C44 H44B 0.9600 . ?
C44 H44C 0.9600 . ?
C45 C46 1.376(14) . ?
C45 C50 1.402(13) . ?
C46 C47 1.395(14) . ?
C46 C51 1.508(14) . ?
C47 C48 1.383(15) . ?
C47 H47 0.9300 . ?
C48 C49 1.394(14) . ?
C48 C52 1.515(14) . ?
C49 C50 1.374(13) . ?
C49 H49 0.9300 . ?
C50 C53 1.497(13) . ?
C51 H51A 0.9600 . ?
C51 H51B 0.9600 . ?
C51 H51C 0.9600 . ?
C52 H52A 0.9600 . ?
C52 H52B 0.9600 . ?
C52 H52C 0.9600 . ?
C53 H53A 0.9600 . ?
C53 H53B 0.9600 . ?
C53 H53C 0.9600 . ?
C54 C55 1.404(14) . ?
C54 C59 1.410(14) . ?
C55 C56 1.408(15) . ?
C55 C60 1.508(14) . ?
C56 C57 1.364(14) . ?
C56 H56 0.9300 . ?
C57 C58 1.378(15) . ?
C57 C61 1.478(15) . ?
C58 C59 1.398(16) . ?
C58 H58 0.9300 . ?
C59 C62 1.487(15) . ?
C60 H60A 0.9600 . ?
C60 H60B 0.9600 . ?
C60 H60C 0.9600 . ?
C61 H61A 0.9600 . ?
C61 H61B 0.9600 . ?
C61 H61C 0.9600 . ?
C62 H62A 0.9600 . ?
C62 H62B 0.9600 . ?
C62 H62C 0.9600 . ?
C63 C64 1.372(17) . ?
C63 C68 1.383(15) . ?
C64 C65 1.432(18) . ?
C64 C69 1.545(17) . ?
C65 C66 1.369(19) . ?
C65 H65 0.9300 . ?
C66 C67 1.383(18) . ?
C66 C70 1.502(17) . ?
C67 C68 1.400(15) . ?
C67 H67 0.9300 . ?
C68 C71 1.467(15) . ?
C69 H69A 0.9600 . ?
C69 H69B 0.9600 . ?
C69 H69C 0.9600 . ?
C70 H70A 0.9600 . ?
C70 H70B 0.9600 . ?
C70 H70C 0.9600 . ?
C71 H71A 0.9600 . ?
C71 H71B 0.9600 . ?
C71 H71C 0.9600 . ?
C72 C73 1.378(14) . ?
C72 C77 1.412(14) . ?
C73 C74 1.403(15) . ?
C73 C78 1.511(14) . ?
C74 C75 1.350(15) . ?
C74 H74 0.9300 . ?
C75 C76 1.406(15) . ?
C75 C79 1.507(14) . ?
C76 C77 1.374(14) . ?
C76 H76 0.9300 . ?
C77 C80 1.493(14) . ?
C78 H78A 0.9600 . ?
C78 H78B 0.9600 . ?
C78 H78C 0.9600 . ?
C79 H79A 0.9600 . ?
C79 H79B 0.9600 . ?
C79 H79C 0.9600 . ?
C80 H80A 0.9600 . ?
C80 H80B 0.9600 . ?
C80 H80C 0.9600 . ?
C81 C82 1.388(13) . ?
C81 C86 1.411(14) . ?
C82 C83 1.382(14) . ?
C82 H82 0.9300 . ?
C83 C84 1.385(14) . ?
C83 H83 0.9300 . ?
C84 C85 1.368(15) . ?
C84 H84 0.9300 . ?
C85 C86 1.371(15) . ?
C85 H85 0.9300 . ?
C86 H86 0.9300 . ?
C87 C88 1.392(14) . ?
C87 C92 1.402(15) . ?
C88 C89 1.387(15) . ?
C88 H88 0.9300 . ?
C89 C90 1.393(17) . ?
C89 H89 0.9300 . ?
C90 C91 1.361(15) . ?
C90 H90 0.9300 . ?
C91 C92 1.406(14) . ?
C91 H91 0.9300 . ?
C92 H92 0.9300 . ?
C93 C98 1.379(14) . ?
C93 C94 1.408(14) . ?
C94 C95 1.392(14) . ?
C94 H94 0.9300 . ?
C95 C96 1.370(14) . ?
C95 H95 0.9300 . ?
C96 C97 1.395(15) . ?
C96 H96 0.9300 . ?
C97 C98 1.395(14) . ?
C97 H97 0.9300 . ?
C98 H98 0.9300 . ?
C99 C100 1.399(14) . ?
C99 C104 1.410(14) . ?
C100 C101 1.382(14) . ?
C100 H100 0.9300 . ?
C101 C102 1.402(14) . ?
C101 H101 0.9300 . ?
C102 C103 1.410(14) . ?
C102 H102 0.9300 . ?
C103 C104 1.413(14) . ?
C103 H103 0.9300 . ?
C104 H104 0.9300 . ?
C105 C109 1.41(3) . ?
C106 C107 1.41(2) . ?
C106 C109 1.43(2) . ?
C107 C108 1.42(3) . ?
C110 C111 1.41(4) . ?
C111 C112 1.47(3) . ?
C112 C113 1.48(3) . ?
C113 C114 1.46(3) . ?

loop_
_geom_torsion_atom_site_label_1
_geom_torsion_atom_site_label_2
_geom_torsion_atom_site_label_3
_geom_torsion_atom_site_label_4
_geom_torsion
_geom_torsion_site_symmetry_1
_geom_torsion_site_symmetry_2
_geom_torsion_site_symmetry_3
_geom_torsion_site_symmetry_4
_geom_torsion_publ_flag
N1 C9 C10 C11 -178.3(11) . . . . ?
C14 C9 C10 C11 1.3(19) . . . . ?
N1 C9 C10 C15 0.5(18) . . . . ?
C14 C9 C10 C15 -179.9(11) . . . . ?
C9 C10 C11 C12 -2.7(19) . . . . ?
C15 C10 C11 C12 178.5(11) . . . . ?
C10 C11 C12 C13 1.9(18) . . . . ?
C10 C11 C12 C16 179.3(12) . . . . ?
C11 C12 C13 C14 0.4(19) . . . . ?
C16 C12 C13 C14 -177.1(12) . . . . ?
N1 C9 C14 C13 -179.6(11) . . . . ?
C10 C9 C14 C13 0.9(19) . . . . ?
N1 C9 C14 C17 1.1(18) . . . . ?
C10 C9 C14 C17 -178.4(11) . . . . ?
C12 C13 C14 C9 -1.7(19) . . . . ?
C12 C13 C14 C17 177.6(11) . . . . ?
C23 C18 C19 C20 0.0(19) . . . . ?
N2 C18 C19 C20 -175.9(11) . . . . ?
C23 C18 C19 C24 -179.9(12) . . . . ?
N2 C18 C19 C24 4.1(19) . . . . ?
C18 C19 C20 C21 -0.1(19) . . . . ?
C24 C19 C20 C21 179.8(12) . . . . ?
C19 C20 C21 C22 -0.4(19) . . . . ?
C19 C20 C21 C25 179.9(12) . . . . ?
C20 C21 C22 C23 1.1(19) . . . . ?
C25 C21 C22 C23 -179.3(11) . . . . ?
N2 C18 C23 C22 176.6(11) . . . . ?
C19 C18 C23 C22 0.6(19) . . . . ?
N2 C18 C23 C26 -2.1(18) . . . . ?
C19 C18 C23 C26 -178.1(12) . . . . ?
C21 C22 C23 C18 -1.2(19) . . . . ?
C21 C22 C23 C26 177.5(12) . . . . ?
C32 C27 C28 C29 1.3(18) . . . . ?
N3 C27 C28 C29 179.0(10) . . . . ?
C32 C27 C28 C33 -177.1(11) . . . . ?
N3 C27 C28 C33 0.6(17) . . . . ?
C27 C28 C29 C30 1.7(17) . . . . ?
C33 C28 C29 C30 -179.9(11) . . . . ?
C28 C29 C30 C31 -3.0(18) . . . . ?
C28 C29 C30 C34 175.3(11) . . . . ?
C29 C30 C31 C32 1.4(19) . . . . ?
C34 C30 C31 C32 -176.9(11) . . . . ?
C30 C31 C32 C27 1.4(19) . . . . ?
C30 C31 C32 C35 -179.1(12) . . . . ?
C28 C27 C32 C31 -2.8(19) . . . . ?
N3 C27 C32 C31 179.4(10) . . . . ?
C28 C27 C32 C35 177.7(11) . . . . ?
N3 C27 C32 C35 -0.1(17) . . . . ?
C41 C36 C37 C38 -1.1(18) . . . . ?
N4 C36 C37 C38 177.6(11) . . . . ?
C41 C36 C37 C42 177.8(11) . . . . ?
N4 C36 C37 C42 -3.5(17) . . . . ?
C36 C37 C38 C39 -2(2) . . . . ?
C42 C37 C38 C39 178.9(12) . . . . ?
C37 C38 C39 C40 3(2) . . . . ?
C37 C38 C39 C43 -179.4(13) . . . . ?
C38 C39 C40 C41 -1(2) . . . . ?
C43 C39 C40 C41 -178.3(12) . . . . ?
N4 C36 C41 C40 -175.3(11) . . . . ?
C37 C36 C41 C40 3.4(17) . . . . ?
N4 C36 C41 C44 2.1(17) . . . . ?
C37 C36 C41 C44 -179.1(11) . . . . ?
C39 C40 C41 C36 -2.5(19) . . . . ?
C39 C40 C41 C44 -179.9(12) . . . . ?
C50 C45 C46 C47 -2.6(17) . . . . ?
N5 C45 C46 C47 178.1(10) . . . . ?
C50 C45 C46 C51 177.1(10) . . . . ?
N5 C45 C46 C51 -2.2(17) . . . . ?
C45 C46 C47 C48 -0.5(18) . . . . ?
C51 C46 C47 C48 179.7(11) . . . . ?
C46 C47 C48 C49 2.7(19) . . . . ?
C46 C47 C48 C52 -177.4(11) . . . . ?
C47 C48 C49 C50 -1.8(18) . . . . ?
C52 C48 C49 C50 178.2(11) . . . . ?
C48 C49 C50 C45 -1.0(16) . . . . ?
C48 C49 C50 C53 179.6(11) . . . . ?
C46 C45 C50 C49 3.4(17) . . . . ?
N5 C45 C50 C49 -177.3(9) . . . . ?
C46 C45 C50 C53 -177.3(10) . . . . ?
N5 C45 C50 C53 2.1(15) . . . . ?
C59 C54 C55 C56 1.0(18) . . . . ?
N6 C54 C55 C56 -178.2(11) . . . . ?
C59 C54 C55 C60 178.7(11) . . . . ?
N6 C54 C55 C60 -0.5(17) . . . . ?
C54 C55 C56 C57 -2.4(18) . . . . ?
C60 C55 C56 C57 180.0(11) . . . . ?
C55 C56 C57 C58 1.8(18) . . . . ?
C55 C56 C57 C61 -178.0(12) . . . . ?
C56 C57 C58 C59 0(2) . . . . ?
C61 C57 C58 C59 -180.0(12) . . . . ?
C57 C58 C59 C54 -1.5(19) . . . . ?
C57 C58 C59 C62 177.6(12) . . . . ?
C55 C54 C59 C58 0.9(18) . . . . ?
N6 C54 C59 C58 -179.9(11) . . . . ?
C55 C54 C59 C62 -178.3(12) . . . . ?
N6 C54 C59 C62 0.9(18) . . . . ?
C68 C63 C64 C65 5(2) . . . . ?
N7 C63 C64 C65 -174.3(14) . . . . ?
C68 C63 C64 C69 -176.0(14) . . . . ?
N7 C63 C64 C69 5(2) . . . . ?
C63 C64 C65 C66 -1(3) . . . . ?
C69 C64 C65 C66 179.8(18) . . . . ?
C64 C65 C66 C67 -1(3) . . . . ?
C64 C65 C66 C70 179.1(16) . . . . ?
C65 C66 C67 C68 1(3) . . . . ?
C70 C66 C67 C68 -180.0(15) . . . . ?
C64 C63 C68 C67 -6(2) . . . . ?
N7 C63 C68 C67 173.5(11) . . . . ?
C64 C63 C68 C71 178.5(13) . . . . ?
N7 C63 C68 C71 -2(2) . . . . ?
C66 C67 C68 C63 3(2) . . . . ?
C66 C67 C68 C71 178.7(14) . . . . ?
N8 C72 C73 C74 -178.9(10) . . . . ?
C77 C72 C73 C74 -2.1(17) . . . . ?
N8 C72 C73 C78 3.5(16) . . . . ?
C77 C72 C73 C78 -179.7(10) . . . . ?
C72 C73 C74 C75 1.3(18) . . . . ?
C78 C73 C74 C75 178.9(11) . . . . ?
C73 C74 C75 C76 -1.3(18) . . . . ?
C73 C74 C75 C79 177.6(11) . . . . ?
C74 C75 C76 C77 2.2(17) . . . . ?
C79 C75 C76 C77 -176.8(11) . . . . ?
C75 C76 C77 C72 -3.0(17) . . . . ?
C75 C76 C77 C80 -177.1(10) . . . . ?
C73 C72 C77 C76 3.0(17) . . . . ?
N8 C72 C77 C76 179.7(10) . . . . ?
C73 C72 C77 C80 177.2(10) . . . . ?
N8 C72 C77 C80 -6.1(16) . . . . ?
C87 Si1 C81 C82 -148.9(9) . . . . ?
Pd4 Si1 C81 C82 -36.3(10) . . . . ?
Pd6 Si1 C81 C82 93.8(9) . . . . ?
Pd1 Si1 C81 C82 30.6(9) . . . . ?
Pd2 Si1 C81 C82 33.0(14) . . . . ?
C87 Si1 C81 C86 35.3(10) . . . . ?
Pd4 Si1 C81 C86 147.9(7) . . . . ?
Pd6 Si1 C81 C86 -82.0(9) . . . . ?
Pd1 Si1 C81 C86 -145.2(8) . . . . ?
Pd2 Si1 C81 C86 -142.7(8) . . . . ?
C86 C81 C82 C83 0.5(16) . . . . ?
Si1 C81 C82 C83 -175.4(8) . . . . ?
C81 C82 C83 C84 -0.6(17) . . . . ?
C82 C83 C84 C85 0.7(17) . . . . ?
C83 C84 C85 C86 -0.7(18) . . . . ?
C84 C85 C86 C81 0.6(18) . . . . ?
C82 C81 C86 C85 -0.5(16) . . . . ?
Si1 C81 C86 C85 175.6(9) . . . . ?
C92 C87 C88 C89 2.1(16) . . . . ?
Si1 C87 C88 C89 176.5(9) . . . . ?
C87 C88 C89 C90 -3.6(17) . . . . ?
C88 C89 C90 C91 3.7(18) . . . . ?
C89 C90 C91 C92 -2.3(17) . . . . ?
C88 C87 C92 C91 -0.7(15) . . . . ?
Si1 C87 C92 C91 -175.2(8) . . . . ?
C90 C91 C92 C87 0.8(16) . . . . ?
C99 Si2 C93 C98 -144.7(9) . . . . ?
Pd3 Si2 C93 C98 98.5(9) . . . . ?
Pd5 Si2 C93 C98 -30.9(10) . . . . ?
Pd1 Si2 C93 C98 35.9(10) . . . . ?
Pd2 Si2 C93 C98 34.9(15) . . . . ?
C99 Si2 C93 C94 37.4(10) . . . . ?
Pd3 Si2 C93 C94 -79.5(9) . . . . ?
Pd5 Si2 C93 C94 151.2(8) . . . . ?
Pd1 Si2 C93 C94 -142.0(9) . . . . ?
Pd2 Si2 C93 C94 -143.0(8) . . . . ?
C98 C93 C94 C95 0.0(16) . . . . ?
Si2 C93 C94 C95 178.1(9) . . . . ?
C93 C94 C95 C96 2.7(18) . . . . ?
C94 C95 C96 C97 -4.4(18) . . . . ?
C95 C96 C97 C98 3.6(18) . . . . ?
C94 C93 C98 C97 -0.9(17) . . . . ?
Si2 C93 C98 C97 -179.0(9) . . . . ?
C96 C97 C98 C93 -0.9(18) . . . . ?
C93 Si2 C99 C100 -150.2(8) . . . . ?
Pd3 Si2 C99 C100 -36.8(9) . . . . ?
Pd5 Si2 C99 C100 92.4(8) . . . . ?
Pd1 Si2 C99 C100 28.4(14) . . . . ?
Pd2 Si2 C99 C100 29.9(8) . . . . ?
C93 Si2 C99 C104 30.8(9) . . . . ?
Pd3 Si2 C99 C104 144.1(7) . . . . ?
Pd5 Si2 C99 C104 -86.6(8) . . . . ?
Pd1 Si2 C99 C104 -150.6(7) . . . . ?
Pd2 Si2 C99 C104 -149.1(7) . . . . ?
C104 C99 C100 C101 -0.4(15) . . . . ?
Si2 C99 C100 C101 -179.5(8) . . . . ?
C99 C100 C101 C102 -0.1(16) . . . . ?
C100 C101 C102 C103 0.4(15) . . . . ?
C101 C102 C103 C104 -0.1(15) . . . . ?
C100 C99 C104 C103 0.7(14) . . . . ?
Si2 C99 C104 C103 179.8(8) . . . . ?
C102 C103 C104 C99 -0.5(15) . . . . ?
C109 C106 C107 C108 176(2) . . . . ?
C107 C106 C109 C105 -173(2) . . . . ?
C110 C111 C112 C113 178(2) . . . . ?
C111 C112 C113 C114 -172.1(19) . . . . ?
